data_7127510
loop_
_publ_author_name
'Sarkar, Prasenjit'
'Konch, Tukhar Jyoti'
'Kamilya, Tapas'
'Raidongia, Kalyan'
'Acharya, Somobrata'
'Mukherjee, Chandan'

_publ_section_title
;
 The range of antiferromagnetic coupling governs the conductivity:
 semiconducting behavior and ammonia gas sensing property of diamagnetic
 hexaradical-containing tetranuclear Co<sup>III</sup><sub>4</sub> cluster
 and its nonradical congener.
;
_journal_issue 96
_journal_name_full 'Chemical communications (Cambridge, England)'
_journal_page_first 15220
_journal_page_last 15223
_journal_paper_doi 10.1039/d0cc04061d
_journal_volume 56
_journal_year 2020
_chemical_compound_source synthesis
_chemical_formula_sum 'C126 H150 Co4 N6 O6 Se6'
_chemical_formula_weight 2554.00
_space_group_IT_number 2
_space_group_name_Hall '-P 1'
_space_group_name_H-M_alt 'P -1'
_symmetry_cell_setting triclinic
_symmetry_Int_Tables_number 2
_symmetry_space_group_name_H-M 'P -1'
_atom_sites_solution_hydrogens geom
_atom_sites_solution_primary direct
_atom_sites_solution_secondary difmap
_audit_creation_method SHELXL-97
_audit_update_record
;
2020-10-19 deposited with the CCDC.	2020-11-06 downloaded from the CCDC.
;
_cell_angle_alpha 98.522(2)
_cell_angle_beta 101.989(3)
_cell_angle_gamma 110.296(3)
_cell_formula_units_Z 2
_cell_length_a 17.1932(6)
_cell_length_b 19.1994(6)
_cell_length_c 21.9119(7)
_cell_measurement_reflns_used 53955
_cell_measurement_temperature 104(6)
_cell_measurement_theta_max 25.00
_cell_measurement_theta_min 2.30
_cell_volume 6442.0(4)
_computing_cell_refinement 'CrysAlisPro 1.171.40.23a (Rigaku OD, 2018)'
_computing_data_collection 'CrysAlisPro 1.171.40.23a (Rigaku OD, 2018)'
_computing_data_reduction 'CrysAlisPro 1.171.40.23a (Rigaku OD, 2018)'
_computing_structure_refinement 'SHELXL-97 (Sheldrick, 1997)'
_computing_structure_solution 'SHELXS-97 (Sheldrick, 1990)'
_diffrn_ambient_temperature 104(6)
_diffrn_measured_fraction_theta_full 0.999
_diffrn_measured_fraction_theta_max 0.999
_diffrn_measurement_device_type 'SuperNova, Single source at offset/far, Eos'
_diffrn_radiation_monochromator graphite
_diffrn_radiation_probe x-ray
_diffrn_radiation_type MoK\a
_diffrn_radiation_wavelength 0.71073
_diffrn_reflns_av_R_equivalents 0.0413
_diffrn_reflns_av_sigmaI/netI 0.0832
_diffrn_reflns_limit_h_max 20
_diffrn_reflns_limit_h_min -20
_diffrn_reflns_limit_k_max 22
_diffrn_reflns_limit_k_min -22
_diffrn_reflns_limit_l_max 26
_diffrn_reflns_limit_l_min -25
_diffrn_reflns_number 45572
_diffrn_reflns_theta_full 25.00
_diffrn_reflns_theta_max 25.00
_diffrn_reflns_theta_min 2.30
_diffrn_source 'fine-focus sealed tube'
_exptl_absorpt_coefficient_mu 2.253
_exptl_absorpt_correction_T_max 0.509
_exptl_absorpt_correction_T_min 0.459
_exptl_absorpt_correction_type multi-scan
_exptl_crystal_colour brown
_exptl_crystal_density_diffrn 1.317
_exptl_crystal_density_method 'not measured'
_exptl_crystal_description block
_exptl_crystal_F_000 2616
_exptl_crystal_recrystallization_method 'dichloromethane acetonitrile mixture'
_exptl_crystal_size_max 0.35
_exptl_crystal_size_mid 0.33
_exptl_crystal_size_min 0.30
_refine_diff_density_max 4.793
_refine_diff_density_min -2.607
_refine_diff_density_rms 0.120
_refine_ls_extinction_method none
_refine_ls_goodness_of_fit_ref 1.074
_refine_ls_hydrogen_treatment mixed
_refine_ls_matrix_type full
_refine_ls_number_parameters 1369
_refine_ls_number_reflns 22655
_refine_ls_number_restraints 0
_refine_ls_restrained_S_all 1.074
_refine_ls_R_factor_all 0.0811
_refine_ls_R_factor_gt 0.0547
_refine_ls_shift/su_max 0.001
_refine_ls_shift/su_mean 0.000
_refine_ls_structure_factor_coef Fsqd
_refine_ls_weighting_details 'calc w=1/[\s^2^(Fo^2^)+(0.0649P)^2^+0.0000P] where P=(Fo^2^+2Fc^2^)/3'
_refine_ls_weighting_scheme calc
_refine_ls_wR_factor_gt 0.1349
_refine_ls_wR_factor_ref 0.1472
_reflns_number_gt 15956
_reflns_number_total 22655
_reflns_threshold_expression >2sigma(I)
_cod_data_source_file d0cc04061d2.cif
_cod_data_source_block platon_sqd_CCDC1
_cod_database_code 7127510

loop_
_symmetry_equiv_pos_as_xyz
'x, y, z'
'-x, -y, -z'

loop_
_atom_site_label
_atom_site_type_symbol
_atom_site_fract_x
_atom_site_fract_y
_atom_site_fract_z
_atom_site_U_iso_or_equiv
_atom_site_adp_type
_atom_site_occupancy
_atom_site_symmetry_multiplicity
_atom_site_calc_flag
_atom_site_refinement_flags
_atom_site_disorder_assembly
_atom_site_disorder_group
Se1 Se 0.71583(3) 0.20687(3) 0.33063(2) 0.01237(12) Uani 1 1 d . . .
Se2 Se 0.86998(3) 0.33222(3) 0.44449(2) 0.01359(12) Uani 1 1 d . . .
Se4 Se 0.73231(3) 0.31185(3) 0.21902(2) 0.01615(13) Uani 1 1 d . . .
Se6 Se 0.56246(3) 0.33291(3) 0.12642(2) 0.01523(13) Uani 1 1 d . . .
Se3 Se 0.69286(3) 0.36360(3) 0.35102(2) 0.01404(12) Uani 1 1 d . . .
Se5 Se 0.50410(4) 0.21849(3) 0.21565(2) 0.02103(14) Uani 1 1 d . . .
Co1 Co 0.76409(4) 0.21141(4) 0.43987(3) 0.01200(15) Uani 1 1 d . . .
Co2 Co 0.80913(4) 0.33288(4) 0.33447(3) 0.01226(15) Uani 1 1 d . . .
Co3 Co 0.62167(4) 0.34865(4) 0.23926(3) 0.01201(15) Uani 1 1 d . . .
Co4 Co 0.45069(4) 0.21491(4) 0.10439(3) 0.01356(16) Uani 1 1 d . . .
O4 O 0.5332(2) 0.37339(18) 0.26616(15) 0.0161(8) Uani 1 1 d . . .
O2 O 0.6737(2) 0.11406(17) 0.43272(15) 0.0146(7) Uani 1 1 d . . .
O3 O 0.9033(2) 0.30483(18) 0.31988(15) 0.0172(8) Uani 1 1 d . . .
O6 O 0.3629(2) 0.11407(18) 0.08598(15) 0.0185(8) Uani 1 1 d . . .
O5 O 0.4156(2) 0.21782(19) 0.01576(15) 0.0177(8) Uani 1 1 d . . .
O1 O 0.8060(2) 0.22340(19) 0.53028(15) 0.0180(8) Uani 1 1 d . . .
N1 N 0.8299(2) 0.1533(2) 0.41701(18) 0.0130(9) Uani 1 1 d . . .
N2 N 0.6941(2) 0.2652(2) 0.46187(17) 0.0118(9) Uani 1 1 d . . .
N4 N 0.6904(3) 0.4523(2) 0.23898(17) 0.0140(9) Uani 1 1 d . . .
N6 N 0.3752(3) 0.2654(2) 0.12139(17) 0.0157(9) Uani 1 1 d . . .
N5 N 0.5263(3) 0.1655(2) 0.08687(18) 0.0151(9) Uani 1 1 d . . .
C34 C 0.8217(3) 0.3841(3) 0.4966(2) 0.0149(11) Uani 1 1 d . . .
N3 N 0.8736(3) 0.4400(2) 0.34492(18) 0.0161(9) Uani 1 1 d . . .
C22 C 0.5580(3) 0.1570(3) 0.4085(2) 0.0135(11) Uani 1 1 d . . .
C13 C 0.7634(3) 0.1361(3) 0.3042(2) 0.0138(11) Uani 1 1 d . . .
C23 C 0.5914(3) 0.0991(3) 0.4127(2) 0.0176(12) Uani 1 1 d . . .
C8 C 0.8081(3) 0.1117(3) 0.3512(2) 0.0146(11) Uani 1 1 d . . .
C65 C 0.5407(3) 0.4411(3) 0.2943(2) 0.0133(11) Uani 1 1 d . . .
C28 C 0.6110(3) 0.2350(3) 0.4402(2) 0.0160(11) Uani 1 1 d . . .
H28 H 0.5825 0.2676 0.4459 0.019 Uiso 1 1 calc R . .
C64 C 0.6048(3) 0.5089(3) 0.2903(2) 0.0132(11) Uani 1 1 d . . .
C12 C 0.7459(3) 0.1019(3) 0.2393(2) 0.0191(12) Uani 1 1 d . . .
H12 H 0.7185 0.1198 0.2078 0.023 Uiso 1 1 calc R . .
C27 C 0.4698(3) 0.1373(3) 0.3779(2) 0.0169(11) Uani 1 1 d . . .
H27 H 0.4495 0.1761 0.3753 0.020 Uiso 1 1 calc R . .
C66 C 0.4837(3) 0.4478(3) 0.3323(2) 0.0131(11) Uani 1 1 d . . .
C72 C 0.7845(3) 0.4042(3) 0.1932(2) 0.0198(12) Uani 1 1 d . . .
C29 C 0.7372(3) 0.3425(3) 0.4992(2) 0.0167(11) Uani 1 1 d . . .
C33 C 0.8665(3) 0.4582(3) 0.5323(2) 0.0184(12) Uani 1 1 d . . .
H33 H 0.9223 0.4852 0.5308 0.022 Uiso 1 1 calc R . .
C70 C 0.6713(3) 0.5096(3) 0.2609(2) 0.0177(11) Uani 1 1 d . . .
H70 H 0.7057 0.5571 0.2566 0.021 Uiso 1 1 calc R . .
C92 C 0.5387(3) 0.1151(3) 0.1263(2) 0.0173(11) Uani 1 1 d . . .
C94 C 0.5310(3) 0.0788(3) 0.2262(2) 0.0226(12) Uani 1 1 d . . .
H94 H 0.5245 0.0886 0.2673 0.027 Uiso 1 1 calc R . .
C7 C 0.8945(3) 0.1506(3) 0.4595(2) 0.0172(11) Uani 1 1 d . . .
H7 H 0.9278 0.1275 0.4433 0.021 Uiso 1 1 calc R . .
C55 C 0.7652(3) 0.4701(3) 0.3855(2) 0.0189(12) Uani 1 1 d . . .
C9 C 0.8292(3) 0.0499(3) 0.3336(2) 0.0172(11) Uani 1 1 d . . .
H9 H 0.8567 0.0318 0.3648 0.021 Uiso 1 1 calc R . .
C118 C 0.4880(3) 0.3872(3) 0.1257(2) 0.0196(12) Uani 1 1 d . . .
C54 C 0.7378(3) 0.5201(3) 0.4192(2) 0.0220(12) Uani 1 1 d . . .
H54 H 0.6825 0.5030 0.4245 0.026 Uiso 1 1 calc R . .
C107 C 0.2864(3) 0.0942(3) 0.0930(2) 0.0199(12) Uani 1 1 d . . .
C30 C 0.6999(3) 0.3768(3) 0.5378(2) 0.0201(12) Uani 1 1 d . . .
H30 H 0.6444 0.3500 0.5400 0.024 Uiso 1 1 calc R . .
C77 C 0.4212(3) 0.3786(3) 0.3471(2) 0.0158(11) Uani 1 1 d . . .
C24 C 0.5305(3) 0.0205(3) 0.3949(2) 0.0162(11) Uani 1 1 d . . .
C112 C 0.2999(3) 0.2291(3) 0.1295(2) 0.0199(12) Uani 1 1 d . . .
H112 H 0.2723 0.2595 0.1437 0.024 Uiso 1 1 calc R . .
C93 C 0.5297(3) 0.1303(3) 0.1888(2) 0.0213(12) Uani 1 1 d . . .
C117 C 0.5175(4) 0.4637(3) 0.1254(2) 0.0234(13) Uani 1 1 d . . .
H117 H 0.5745 0.4897 0.1261 0.028 Uiso 1 1 calc R . .
C44 C 0.9699(3) 0.3485(3) 0.3040(2) 0.0172(12) Uani 1 1 d . . .
C49 C 0.9347(3) 0.4644(3) 0.3168(2) 0.0184(12) Uani 1 1 d . . .
H49 H 0.9509 0.5145 0.3125 0.022 Uiso 1 1 calc R . .
C78 C 0.4711(3) 0.3359(3) 0.3804(2) 0.0220(12) Uani 1 1 d . . .
H78A H 0.4990 0.3174 0.3520 0.033 Uiso 1 1 calc R . .
H78B H 0.4317 0.2935 0.3914 0.033 Uiso 1 1 calc R . .
H78C H 0.5137 0.3701 0.4188 0.033 Uiso 1 1 calc R . .
C50 C 0.8488(3) 0.4958(3) 0.3781(2) 0.0154(11) Uani 1 1 d . . .
C51 C 0.9050(4) 0.5713(3) 0.4059(2) 0.0232(13) Uani 1 1 d . . .
H51 H 0.9613 0.5886 0.4026 0.028 Uiso 1 1 calc R . .
C26 C 0.4135(3) 0.0632(3) 0.3522(2) 0.0191(12) Uani 1 1 d . . .
C45 C 1.0383(3) 0.3234(3) 0.2977(2) 0.0213(12) Uani 1 1 d . . .
C1 C 0.9193(3) 0.1788(3) 0.5268(2) 0.0166(11) Uani 1 1 d . . .
C113 C 0.4029(3) 0.3469(3) 0.1246(2) 0.0179(12) Uani 1 1 d . . .
C11 C 0.7692(3) 0.0415(3) 0.2220(2) 0.0219(12) Uani 1 1 d . . .
H11 H 0.7581 0.0188 0.1789 0.026 Uiso 1 1 calc R . .
C69 C 0.6048(3) 0.5809(3) 0.3154(2) 0.0171(11) Uani 1 1 d . . .
H69 H 0.6450 0.6244 0.3092 0.021 Uiso 1 1 calc R . .
C114 C 0.3481(4) 0.3856(3) 0.1223(2) 0.0286(14) Uani 1 1 d . . .
H114 H 0.2904 0.3598 0.1204 0.034 Uiso 1 1 calc R . .
C68 C 0.5482(3) 0.5892(3) 0.3485(2) 0.0193(12) Uani 1 1 d . . .
C67 C 0.4901(3) 0.5213(3) 0.3562(2) 0.0176(11) Uani 1 1 d . . .
H67 H 0.4520 0.5259 0.3796 0.021 Uiso 1 1 calc R . .
C25 C 0.4461(3) 0.0062(3) 0.3646(2) 0.0211(12) Uani 1 1 d . . .
H25 H 0.4072 -0.0445 0.3513 0.025 Uiso 1 1 calc R . .
C36 C 0.6199(3) -0.0526(3) 0.3703(2) 0.0227(12) Uani 1 1 d . . .
H36A H 0.5876 -0.0701 0.3257 0.034 Uiso 1 1 calc R . .
H36B H 0.6419 -0.0896 0.3825 0.034 Uiso 1 1 calc R . .
H36C H 0.6671 -0.0046 0.3768 0.034 Uiso 1 1 calc R . .
C97 C 0.5503(3) 0.0493(3) 0.1035(2) 0.0195(12) Uani 1 1 d . . .
H97 H 0.5574 0.0394 0.0626 0.023 Uiso 1 1 calc R . .
C35 C 0.5612(3) -0.0422(3) 0.4111(2) 0.0195(12) Uani 1 1 d . . .
C106 C 0.2550(3) 0.1495(3) 0.1196(2) 0.0220(12) Uani 1 1 d . . .
C71 C 0.7589(3) 0.4652(3) 0.2080(2) 0.0172(12) Uani 1 1 d . . .
C73 C 0.8458(3) 0.4117(3) 0.1598(2) 0.0277(14) Uani 1 1 d . . .
H73 H 0.8624 0.3712 0.1495 0.033 Uiso 1 1 calc R . .
C56 C 1.0478(3) 0.2563(3) 0.3230(3) 0.0252(13) Uani 1 1 d . . .
C32 C 0.8290(3) 0.4932(3) 0.5708(2) 0.0204(12) Uani 1 1 d . . .
H32 H 0.8590 0.5436 0.5945 0.025 Uiso 1 1 calc R . .
C43 C 0.9782(3) 0.4211(3) 0.2923(2) 0.0187(12) Uani 1 1 d . . .
C6 C 0.9930(3) 0.1703(3) 0.5615(2) 0.0214(12) Uani 1 1 d . . .
H6 H 1.0240 0.1508 0.5388 0.026 Uiso 1 1 calc R . .
C95 C 0.5418(3) 0.0127(3) 0.2032(2) 0.0232(13) Uani 1 1 d . . .
H95 H 0.5428 -0.0218 0.2287 0.028 Uiso 1 1 calc R . .
C31 C 0.7466(3) 0.4520(3) 0.5735(2) 0.0217(12) Uani 1 1 d . . .
H31 H 0.7218 0.4749 0.5997 0.026 Uiso 1 1 calc R . .
C96 C 0.5513(3) -0.0018(3) 0.1417(3) 0.0236(13) Uani 1 1 d . . .
H96 H 0.5584 -0.0462 0.1261 0.028 Uiso 1 1 calc R . .
C53 C 0.7937(4) 0.5953(3) 0.4446(2) 0.0240(13) Uani 1 1 d . . .
H53 H 0.7756 0.6295 0.4662 0.029 Uiso 1 1 calc R . .
C52 C 0.8766(4) 0.6205(3) 0.4383(2) 0.0261(13) Uani 1 1 d . . .
H52 H 0.9137 0.6714 0.4562 0.031 Uiso 1 1 calc R . .
C10 C 0.8092(3) 0.0151(3) 0.2694(2) 0.0254(13) Uani 1 1 d . . .
H10 H 0.8230 -0.0268 0.2578 0.030 Uiso 1 1 calc R . .
C3 C 0.8975(3) 0.2270(3) 0.6293(2) 0.0176(12) Uani 1 1 d . . .
C14 C 0.8472(3) 0.2606(3) 0.6676(2) 0.0231(13) Uani 1 1 d . . .
C80 C 0.3718(3) 0.3996(3) 0.3920(2) 0.0232(12) Uani 1 1 d . . .
H80A H 0.4119 0.4362 0.4302 0.035 Uiso 1 1 calc R . .
H80B H 0.3379 0.3545 0.4032 0.035 Uiso 1 1 calc R . .
H80C H 0.3344 0.4212 0.3708 0.035 Uiso 1 1 calc R . .
C76 C 0.7954(3) 0.5324(3) 0.1892(2) 0.0246(13) Uani 1 1 d . . .
H76 H 0.7775 0.5724 0.1981 0.029 Uiso 1 1 calc R . .
C46 C 1.0949(3) 0.3621(3) 0.2664(2) 0.0239(13) Uani 1 1 d . . .
H46 H 1.1371 0.3441 0.2601 0.029 Uiso 1 1 calc R . .
C115 C 0.3783(4) 0.4618(3) 0.1229(3) 0.0331(15) Uani 1 1 d . . .
H115 H 0.3410 0.4871 0.1224 0.040 Uiso 1 1 calc R . .
C5 C 1.0206(3) 0.1897(3) 0.6275(2) 0.0236(13) Uani 1 1 d . . .
C48 C 1.0384(3) 0.4562(3) 0.2604(2) 0.0202(12) Uani 1 1 d . . .
H48 H 1.0401 0.5021 0.2506 0.024 Uiso 1 1 calc R . .
C2 C 0.8711(3) 0.2107(3) 0.5599(2) 0.0167(11) Uani 1 1 d . . .
C37 C 0.6115(3) -0.0199(3) 0.4832(2) 0.0233(13) Uani 1 1 d . . .
H37A H 0.6609 0.0272 0.4921 0.035 Uiso 1 1 calc R . .
H37B H 0.6303 -0.0596 0.4930 0.035 Uiso 1 1 calc R . .
H37C H 0.5746 -0.0135 0.5090 0.035 Uiso 1 1 calc R . .
C4 C 0.9692(3) 0.2169(3) 0.6586(2) 0.0227(13) Uani 1 1 d . . .
H4 H 0.9858 0.2291 0.7033 0.027 Uiso 1 1 calc R . .
C91 C 0.5618(3) 0.1737(3) 0.0406(2) 0.0170(11) Uani 1 1 d . . .
H91 H 0.6049 0.1549 0.0403 0.020 Uiso 1 1 calc R . .
C90 C 0.5951(3) 0.2209(3) -0.0515(2) 0.0186(12) Uani 1 1 d . . .
H90 H 0.6454 0.2118 -0.0415 0.022 Uiso 1 1 calc R . .
C79 C 0.3541(3) 0.3237(3) 0.2851(2) 0.0220(12) Uani 1 1 d . . .
H79A H 0.3218 0.3498 0.2644 0.033 Uiso 1 1 calc R . .
H79B H 0.3156 0.2803 0.2955 0.033 Uiso 1 1 calc R . .
H79C H 0.3832 0.3068 0.2567 0.033 Uiso 1 1 calc R . .
C85 C 0.5414(3) 0.2086(3) -0.0102(2) 0.0166(11) Uani 1 1 d . . .
C116 C 0.4622(4) 0.5017(3) 0.1242(2) 0.0315(15) Uani 1 1 d . . .
H116 H 0.4816 0.5534 0.1243 0.038 Uiso 1 1 calc R . .
C39 C 0.3193(3) 0.0402(3) 0.3141(3) 0.0235(13) Uani 1 1 d . . .
C86 C 0.4657(3) 0.2243(3) -0.0230(2) 0.0183(12) Uani 1 1 d . . .
C15 C 0.8613(4) 0.3412(3) 0.6587(2) 0.0270(13) Uani 1 1 d . . .
H15A H 0.9206 0.3747 0.6788 0.040 Uiso 1 1 calc R . .
H15B H 0.8247 0.3597 0.6781 0.040 Uiso 1 1 calc R . .
H15C H 0.8473 0.3398 0.6137 0.040 Uiso 1 1 calc R . .
C88 C 0.4958(3) 0.2543(3) -0.1205(2) 0.0233(13) Uani 1 1 d . . .
H88 H 0.4790 0.2671 -0.1591 0.028 Uiso 1 1 calc R . .
C57 C 1.0466(4) 0.2668(3) 0.3933(3) 0.0335(15) Uani 1 1 d . . .
H57A H 0.9919 0.2671 0.3964 0.050 Uiso 1 1 calc R . .
H57B H 1.0919 0.3145 0.4182 0.050 Uiso 1 1 calc R . .
H57C H 1.0554 0.2255 0.4094 0.050 Uiso 1 1 calc R . .
C47 C 1.0946(3) 0.4272(3) 0.2428(2) 0.0230(13) Uani 1 1 d . . .
C98 C 0.3551(3) 0.2556(3) -0.1012(2) 0.0277(14) Uani 1 1 d . . .
C18 C 1.1045(4) 0.1872(3) 0.6659(2) 0.0254(13) Uani 1 1 d . . .
C75 C 0.8586(4) 0.5398(3) 0.1572(2) 0.0301(14) Uani 1 1 d . . .
H75 H 0.8849 0.5856 0.1462 0.036 Uiso 1 1 calc R . .
C21 C 1.1691(4) 0.2706(3) 0.6957(3) 0.0356(15) Uani 1 1 d . . .
H21A H 1.1747 0.2979 0.6625 0.053 Uiso 1 1 calc R . .
H21B H 1.2243 0.2711 0.7164 0.053 Uiso 1 1 calc R . .
H21C H 1.1484 0.2946 0.7266 0.053 Uiso 1 1 calc R . .
C89 C 0.5754(4) 0.2459(3) -0.1062(2) 0.0230(13) Uani 1 1 d . . .
C111 C 0.1732(3) 0.1227(3) 0.1313(2) 0.0292(14) Uani 1 1 d . . .
H111 H 0.1550 0.1585 0.1505 0.035 Uiso 1 1 calc R . .
C87 C 0.4412(3) 0.2451(3) -0.0820(2) 0.0221(12) Uani 1 1 d . . .
C58 C 0.9748(4) 0.1814(3) 0.2829(3) 0.0370(15) Uani 1 1 d . . .
H58A H 0.9202 0.1835 0.2844 0.056 Uiso 1 1 calc R . .
H58B H 0.9809 0.1397 0.2999 0.056 Uiso 1 1 calc R . .
H58C H 0.9773 0.1738 0.2392 0.056 Uiso 1 1 calc R . .
C108 C 0.2270(3) 0.0143(3) 0.0726(3) 0.0274(13) Uani 1 1 d . . .
C81 C 0.5457(4) 0.6659(3) 0.3763(3) 0.0251(13) Uani 1 1 d . . .
C60 C 1.1558(4) 0.4599(3) 0.2038(2) 0.0268(13) Uani 1 1 d . . .
C74 C 0.8824(4) 0.4786(4) 0.1416(3) 0.0357(16) Uani 1 1 d . . .
H74 H 0.9231 0.4829 0.1187 0.043 Uiso 1 1 calc R . .
C61 C 1.1351(4) 0.5202(4) 0.1736(3) 0.0381(16) Uani 1 1 d . . .
H61A H 1.0762 0.4985 0.1475 0.057 Uiso 1 1 calc R . .
H61B H 1.1728 0.5374 0.1475 0.057 Uiso 1 1 calc R . .
H61C H 1.1431 0.5627 0.2069 0.057 Uiso 1 1 calc R . .
C100 C 0.3571(4) 0.3225(3) -0.0523(3) 0.0338(15) Uani 1 1 d . . .
H10A H 0.4053 0.3680 -0.0501 0.051 Uiso 1 1 calc R . .
H10B H 0.3627 0.3111 -0.0108 0.051 Uiso 1 1 calc R . .
H10C H 0.3045 0.3303 -0.0653 0.051 Uiso 1 1 calc R . .
C38 C 0.4863(3) -0.1175(3) 0.4007(3) 0.0275(13) Uani 1 1 d . . .
H38A H 0.4506 -0.1111 0.4276 0.041 Uiso 1 1 calc R . .
H38B H 0.5080 -0.1553 0.4114 0.041 Uiso 1 1 calc R . .
H38C H 0.4528 -0.1340 0.3564 0.041 Uiso 1 1 calc R . .
C110 C 0.1198(4) 0.0479(4) 0.1163(3) 0.0340(15) Uani 1 1 d . . .
C16 C 0.7508(4) 0.2099(3) 0.6464(3) 0.0369(16) Uani 1 1 d . . .
H16A H 0.7277 0.2056 0.6016 0.055 Uiso 1 1 calc R . .
H16B H 0.7214 0.2323 0.6709 0.055 Uiso 1 1 calc R . .
H16C H 0.7427 0.1600 0.6535 0.055 Uiso 1 1 calc R . .
C63 C 1.2480(3) 0.4960(3) 0.2464(3) 0.0308(14) Uani 1 1 d . . .
H63A H 1.2536 0.5371 0.2801 0.046 Uiso 1 1 calc R . .
H63B H 1.2864 0.5155 0.2212 0.046 Uiso 1 1 calc R . .
H63C H 1.2624 0.4582 0.2648 0.046 Uiso 1 1 calc R . .
C109 C 0.1497(4) -0.0048(3) 0.0855(3) 0.0329(15) Uani 1 1 d . . .
H109 H 0.1130 -0.0563 0.0733 0.039 Uiso 1 1 calc R . .
C119 C 0.2534(4) -0.0446(3) 0.0373(3) 0.0363(16) Uani 1 1 d . . .
C59 C 1.1339(4) 0.2493(4) 0.3215(3) 0.0378(16) Uani 1 1 d . . .
H59A H 1.1396 0.2098 0.3421 0.057 Uiso 1 1 calc R . .
H59B H 1.1809 0.2971 0.3437 0.057 Uiso 1 1 calc R . .
H59C H 1.1350 0.2366 0.2777 0.057 Uiso 1 1 calc R . .
C19 C 1.0864(4) 0.1438(3) 0.7176(3) 0.0357(15) Uani 1 1 d . . .
H19A H 1.0642 0.1695 0.7462 0.054 Uiso 1 1 calc R . .
H19B H 1.1390 0.1420 0.7413 0.054 Uiso 1 1 calc R . .
H19C H 1.0448 0.0927 0.6978 0.054 Uiso 1 1 calc R . .
C84 C 0.4548(4) 0.6635(3) 0.3483(3) 0.0375(16) Uani 1 1 d . . .
H84A H 0.4449 0.6610 0.3031 0.056 Uiso 1 1 calc R . .
H84B H 0.4503 0.7089 0.3695 0.056 Uiso 1 1 calc R . .
H84C H 0.4126 0.6193 0.3549 0.056 Uiso 1 1 calc R . .
C99 C 0.2789(4) 0.1820(3) -0.1040(3) 0.0377(16) Uani 1 1 d . . .
H99A H 0.2258 0.1890 -0.1168 0.057 Uiso 1 1 calc R . .
H99B H 0.2855 0.1710 -0.0623 0.057 Uiso 1 1 calc R . .
H99C H 0.2780 0.1402 -0.1346 0.057 Uiso 1 1 calc R . .
C102 C 0.6325(4) 0.2602(3) -0.1524(3) 0.0291(14) Uani 1 1 d . . .
C121 C 0.3327(4) -0.0503(3) 0.0811(3) 0.0447(17) Uani 1 1 d . . .
H12A H 0.3471 -0.0888 0.0586 0.067 Uiso 1 1 calc R . .
H12B H 0.3196 -0.0636 0.1193 0.067 Uiso 1 1 calc R . .
H12C H 0.3808 -0.0018 0.0925 0.067 Uiso 1 1 calc R . .
C104 C 0.6465(4) 0.3383(3) -0.1669(3) 0.0398(16) Uani 1 1 d . . .
H10D H 0.5917 0.3400 -0.1855 0.060 Uiso 1 1 calc R . .
H10E H 0.6810 0.3466 -0.1964 0.060 Uiso 1 1 calc R . .
H10F H 0.6757 0.3775 -0.1277 0.060 Uiso 1 1 calc R . .
C122 C 0.1814(4) -0.1257(3) 0.0184(4) 0.057(2) Uani 1 1 d . . .
H12D H 0.1318 -0.1267 -0.0120 0.085 Uiso 1 1 calc R . .
H12E H 0.1659 -0.1389 0.0560 0.085 Uiso 1 1 calc R . .
H12F H 0.2018 -0.1618 -0.0006 0.085 Uiso 1 1 calc R . .
C62 C 1.1464(4) 0.3945(4) 0.1487(3) 0.0428(17) Uani 1 1 d . . .
H62A H 1.1663 0.3589 0.1665 0.064 Uiso 1 1 calc R . .
H62B H 1.1802 0.4153 0.1211 0.064 Uiso 1 1 calc R . .
H62C H 1.0868 0.3686 0.1244 0.064 Uiso 1 1 calc R . .
C40 C 0.3028(4) 0.1082(4) 0.2970(4) 0.055(2) Uani 1 1 d . . .
H40A H 0.3066 0.1423 0.3354 0.083 Uiso 1 1 calc R . .
H40B H 0.2462 0.0910 0.2679 0.083 Uiso 1 1 calc R . .
H40C H 0.3451 0.1347 0.2770 0.083 Uiso 1 1 calc R . .
C101 C 0.3379(4) 0.2732(4) -0.1673(3) 0.0436(17) Uani 1 1 d . . .
H10G H 0.3828 0.3203 -0.1667 0.065 Uiso 1 1 calc R . .
H10H H 0.2832 0.2779 -0.1776 0.065 Uiso 1 1 calc R . .
H10I H 0.3371 0.2325 -0.1990 0.065 Uiso 1 1 calc R . .
C17 C 0.8794(4) 0.2674(3) 0.7410(2) 0.0369(16) Uani 1 1 d . . .
H17A H 0.8748 0.2181 0.7481 0.055 Uiso 1 1 calc R . .
H17B H 0.8447 0.2855 0.7629 0.055 Uiso 1 1 calc R . .
H17C H 0.9386 0.3027 0.7573 0.055 Uiso 1 1 calc R . .
C83 C 0.5636(4) 0.6784(3) 0.4498(3) 0.0460(18) Uani 1 1 d . . .
H83A H 0.5207 0.6377 0.4597 0.069 Uiso 1 1 calc R . .
H83B H 0.5616 0.7264 0.4675 0.069 Uiso 1 1 calc R . .
H83C H 0.6198 0.6790 0.4679 0.069 Uiso 1 1 calc R . .
C42 C 0.2590(4) 0.0071(4) 0.3536(3) 0.0435(17) Uani 1 1 d . . .
H42A H 0.2708 0.0451 0.3918 0.065 Uiso 1 1 calc R . .
H42B H 0.2679 -0.0364 0.3652 0.065 Uiso 1 1 calc R . .
H42C H 0.2002 -0.0085 0.3286 0.065 Uiso 1 1 calc R . .
C120 C 0.2744(4) -0.0237(4) -0.0235(3) 0.0442(18) Uani 1 1 d . . .
H12G H 0.2266 -0.0168 -0.0495 0.066 Uiso 1 1 calc R . .
H12H H 0.2851 -0.0640 -0.0473 0.066 Uiso 1 1 calc R . .
H12I H 0.3249 0.0230 -0.0120 0.066 Uiso 1 1 calc R . .
C20 C 1.1450(4) 0.1479(3) 0.6240(3) 0.0362(15) Uani 1 1 d . . .
H20A H 1.1051 0.0963 0.6037 0.054 Uiso 1 1 calc R . .
H20B H 1.1970 0.1476 0.6502 0.054 Uiso 1 1 calc R . .
H20C H 1.1584 0.1751 0.5916 0.054 Uiso 1 1 calc R . .
C103 C 0.7203(4) 0.2592(4) -0.1238(3) 0.0518(19) Uani 1 1 d . . .
H10J H 0.7481 0.2965 -0.0835 0.078 Uiso 1 1 calc R . .
H10K H 0.7551 0.2711 -0.1528 0.078 Uiso 1 1 calc R . .
H10L H 0.7132 0.2093 -0.1170 0.078 Uiso 1 1 calc R . .
C41 C 0.2982(4) -0.0196(4) 0.2519(3) 0.0504(19) Uani 1 1 d . . .
H41A H 0.2394 -0.0334 0.2276 0.076 Uiso 1 1 calc R . .
H41B H 0.3057 -0.0641 0.2622 0.076 Uiso 1 1 calc R . .
H41C H 0.3362 0.0014 0.2269 0.076 Uiso 1 1 calc R . .
C105 C 0.5889(5) 0.1990(4) -0.2140(3) 0.060(2) Uani 1 1 d . . .
H10M H 0.5791 0.1498 -0.2048 0.090 Uiso 1 1 calc R . .
H10N H 0.6251 0.2073 -0.2424 0.090 Uiso 1 1 calc R . .
H10O H 0.5347 0.2009 -0.2340 0.090 Uiso 1 1 calc R . .
C82 C 0.6120(5) 0.7327(3) 0.3610(4) 0.061(2) Uani 1 1 d . . .
H82A H 0.6683 0.7319 0.3752 0.091 Uiso 1 1 calc R . .
H82B H 0.6120 0.7800 0.3828 0.091 Uiso 1 1 calc R . .
H82C H 0.5973 0.7284 0.3155 0.091 Uiso 1 1 calc R . .
C123 C 0.0322(4) 0.0162(5) 0.1300(3) 0.057(2) Uani 1 1 d . . .
C126 C -0.0366(5) -0.0404(6) 0.0784(5) 0.135(5) Uani 1 1 d . . .
H12J H -0.0203 -0.0821 0.0652 0.202 Uiso 1 1 calc R . .
H12K H -0.0481 -0.0182 0.0429 0.202 Uiso 1 1 calc R . .
H12L H -0.0876 -0.0591 0.0926 0.202 Uiso 1 1 calc R . .
C125 C -0.0123(6) 0.0824(7) 0.1211(6) 0.138(5) Uani 1 1 d . . .
H12M H -0.0713 0.0615 0.1223 0.207 Uiso 1 1 calc R . .
H12N H -0.0102 0.0954 0.0806 0.207 Uiso 1 1 calc R . .
H12O H 0.0196 0.1275 0.1554 0.207 Uiso 1 1 calc R . .
C124 C 0.0370(7) 0.0350(8) 0.1959(5) 0.187(8) Uani 1 1 d . . .
H12P H -0.0167 0.0371 0.2003 0.281 Uiso 1 1 calc R . .
H12Q H 0.0830 0.0840 0.2163 0.281 Uiso 1 1 calc R . .
H12R H 0.0478 -0.0031 0.2160 0.281 Uiso 1 1 calc R . .

loop_
_atom_site_aniso_label
_atom_site_aniso_U_11
_atom_site_aniso_U_22
_atom_site_aniso_U_33
_atom_site_aniso_U_23
_atom_site_aniso_U_13
_atom_site_aniso_U_12
Se1 0.0098(2) 0.0153(3) 0.0137(3) 0.00531(19) 0.0042(2) 0.0056(2)
Se2 0.0100(2) 0.0171(3) 0.0141(3) 0.0059(2) 0.0039(2) 0.0047(2)
Se4 0.0144(3) 0.0252(3) 0.0149(3) 0.0089(2) 0.0074(2) 0.0113(2)
Se6 0.0132(3) 0.0180(3) 0.0152(3) 0.0046(2) 0.0039(2) 0.0068(2)
Se3 0.0130(3) 0.0196(3) 0.0139(3) 0.0076(2) 0.0068(2) 0.0083(2)
Se5 0.0247(3) 0.0328(3) 0.0186(3) 0.0140(2) 0.0120(2) 0.0200(3)
Co1 0.0093(3) 0.0150(3) 0.0140(4) 0.0057(3) 0.0044(3) 0.0059(3)
Co2 0.0092(3) 0.0165(4) 0.0127(3) 0.0061(3) 0.0051(3) 0.0047(3)
Co3 0.0100(3) 0.0158(3) 0.0139(3) 0.0069(3) 0.0061(3) 0.0065(3)
Co4 0.0131(4) 0.0185(4) 0.0134(4) 0.0069(3) 0.0054(3) 0.0090(3)
O4 0.0099(17) 0.0172(18) 0.0191(18) -0.0007(14) 0.0049(15) 0.0045(15)
O2 0.0096(17) 0.0139(17) 0.0236(19) 0.0082(14) 0.0065(15) 0.0059(15)
O3 0.0085(17) 0.0221(19) 0.0207(19) 0.0073(15) 0.0094(15) 0.0015(16)
O6 0.0146(19) 0.0183(19) 0.026(2) 0.0081(15) 0.0086(16) 0.0074(16)
O5 0.0161(19) 0.026(2) 0.0189(19) 0.0115(15) 0.0102(16) 0.0112(17)
O1 0.0136(18) 0.0236(19) 0.0175(19) 0.0055(15) 0.0039(16) 0.0083(16)
N1 0.012(2) 0.014(2) 0.017(2) 0.0061(17) 0.0069(19) 0.0078(18)
N2 0.013(2) 0.014(2) 0.009(2) 0.0061(16) 0.0051(18) 0.0035(18)
N4 0.015(2) 0.018(2) 0.010(2) 0.0060(17) 0.0038(18) 0.0063(19)
N6 0.018(2) 0.027(2) 0.010(2) 0.0118(17) 0.0041(19) 0.015(2)
N5 0.016(2) 0.015(2) 0.016(2) 0.0056(17) 0.0018(19) 0.0086(19)
C34 0.015(3) 0.020(3) 0.014(3) 0.005(2) 0.004(2) 0.011(2)
N3 0.020(2) 0.014(2) 0.015(2) 0.0092(17) 0.0062(19) 0.0055(19)
C22 0.011(2) 0.015(3) 0.018(3) 0.006(2) 0.009(2) 0.004(2)
C13 0.011(3) 0.014(3) 0.018(3) 0.008(2) 0.008(2) 0.001(2)
C23 0.012(3) 0.021(3) 0.020(3) 0.005(2) 0.007(2) 0.005(2)
C8 0.013(3) 0.019(3) 0.008(3) 0.004(2) 0.001(2) 0.003(2)
C65 0.012(3) 0.017(3) 0.009(2) 0.007(2) -0.002(2) 0.004(2)
C28 0.019(3) 0.020(3) 0.021(3) 0.015(2) 0.011(2) 0.015(2)
C64 0.010(2) 0.015(3) 0.011(3) 0.0037(19) 0.001(2) 0.002(2)
C12 0.011(3) 0.031(3) 0.019(3) 0.005(2) 0.005(2) 0.013(2)
C27 0.021(3) 0.023(3) 0.020(3) 0.017(2) 0.013(2) 0.015(2)
C66 0.010(2) 0.016(3) 0.014(3) 0.005(2) 0.004(2) 0.004(2)
C72 0.019(3) 0.029(3) 0.021(3) 0.016(2) 0.010(2) 0.015(3)
C29 0.014(3) 0.020(3) 0.014(3) 0.005(2) 0.003(2) 0.004(2)
C33 0.020(3) 0.024(3) 0.017(3) 0.014(2) 0.008(2) 0.010(2)
C70 0.019(3) 0.021(3) 0.019(3) 0.013(2) 0.008(2) 0.009(2)
C92 0.014(3) 0.026(3) 0.018(3) 0.013(2) 0.005(2) 0.013(2)
C94 0.011(3) 0.036(3) 0.024(3) 0.017(2) 0.006(2) 0.008(3)
C7 0.013(3) 0.020(3) 0.023(3) 0.009(2) 0.004(2) 0.011(2)
C55 0.026(3) 0.018(3) 0.013(3) 0.006(2) 0.001(2) 0.011(2)
C9 0.018(3) 0.017(3) 0.018(3) 0.008(2) 0.000(2) 0.011(2)
C118 0.023(3) 0.024(3) 0.014(3) 0.002(2) 0.000(2) 0.016(3)
C54 0.021(3) 0.029(3) 0.019(3) 0.007(2) 0.006(2) 0.012(3)
C107 0.015(3) 0.021(3) 0.022(3) 0.012(2) 0.004(2) 0.003(2)
C30 0.017(3) 0.021(3) 0.026(3) 0.007(2) 0.012(2) 0.008(2)
C77 0.015(3) 0.016(3) 0.020(3) 0.006(2) 0.008(2) 0.008(2)
C24 0.014(3) 0.019(3) 0.016(3) 0.006(2) 0.006(2) 0.005(2)
C112 0.019(3) 0.030(3) 0.014(3) 0.000(2) 0.001(2) 0.017(3)
C93 0.015(3) 0.034(3) 0.027(3) 0.020(2) 0.010(2) 0.017(3)
C117 0.027(3) 0.024(3) 0.018(3) 0.008(2) 0.001(2) 0.010(3)
C44 0.016(3) 0.028(3) 0.008(3) 0.006(2) 0.005(2) 0.007(2)
C49 0.015(3) 0.023(3) 0.016(3) 0.008(2) 0.002(2) 0.007(2)
C78 0.021(3) 0.022(3) 0.027(3) 0.011(2) 0.010(3) 0.009(3)
C50 0.023(3) 0.017(3) 0.010(3) 0.009(2) 0.004(2) 0.010(2)
C51 0.031(3) 0.017(3) 0.026(3) 0.005(2) 0.012(3) 0.011(3)
C26 0.018(3) 0.026(3) 0.016(3) 0.013(2) 0.007(2) 0.008(2)
C45 0.014(3) 0.030(3) 0.020(3) 0.006(2) 0.008(2) 0.006(2)
C1 0.015(3) 0.019(3) 0.018(3) 0.009(2) 0.001(2) 0.010(2)
C113 0.024(3) 0.024(3) 0.014(3) 0.011(2) 0.005(2) 0.016(3)
C11 0.022(3) 0.027(3) 0.019(3) 0.003(2) 0.007(2) 0.013(3)
C69 0.013(3) 0.014(3) 0.021(3) 0.006(2) 0.004(2) 0.001(2)
C114 0.028(3) 0.035(3) 0.032(3) 0.013(3) 0.011(3) 0.018(3)
C68 0.018(3) 0.020(3) 0.019(3) 0.003(2) 0.001(2) 0.009(2)
C67 0.016(3) 0.022(3) 0.018(3) 0.007(2) 0.007(2) 0.008(2)
C25 0.025(3) 0.020(3) 0.017(3) 0.011(2) 0.006(2) 0.005(3)
C36 0.025(3) 0.013(3) 0.032(3) 0.009(2) 0.008(3) 0.006(2)
C97 0.015(3) 0.026(3) 0.019(3) 0.006(2) 0.003(2) 0.011(2)
C35 0.014(3) 0.018(3) 0.027(3) 0.008(2) 0.007(2) 0.005(2)
C106 0.017(3) 0.027(3) 0.023(3) 0.009(2) 0.009(2) 0.006(3)
C71 0.009(3) 0.024(3) 0.012(3) 0.006(2) 0.006(2) -0.003(2)
C73 0.024(3) 0.056(4) 0.025(3) 0.029(3) 0.019(3) 0.027(3)
C56 0.016(3) 0.027(3) 0.042(3) 0.012(3) 0.016(3) 0.013(3)
C32 0.031(3) 0.014(3) 0.015(3) 0.005(2) 0.002(2) 0.009(3)
C43 0.013(3) 0.031(3) 0.011(3) 0.005(2) 0.002(2) 0.007(2)
C6 0.019(3) 0.015(3) 0.031(3) 0.005(2) 0.005(3) 0.009(2)
C95 0.015(3) 0.026(3) 0.025(3) 0.018(2) 0.000(2) 0.003(2)
C31 0.027(3) 0.023(3) 0.017(3) 0.002(2) 0.009(2) 0.012(3)
C96 0.015(3) 0.011(3) 0.039(3) 0.006(2) -0.002(3) 0.005(2)
C53 0.034(3) 0.026(3) 0.021(3) 0.005(2) 0.005(3) 0.023(3)
C52 0.031(3) 0.023(3) 0.024(3) 0.005(2) 0.005(3) 0.011(3)
C10 0.023(3) 0.022(3) 0.031(3) 0.002(2) 0.005(3) 0.013(3)
C3 0.015(3) 0.016(3) 0.019(3) 0.005(2) 0.005(2) 0.002(2)
C14 0.021(3) 0.031(3) 0.014(3) 0.010(2) 0.003(2) 0.005(3)
C80 0.023(3) 0.024(3) 0.028(3) 0.010(2) 0.012(3) 0.010(3)
C76 0.024(3) 0.025(3) 0.025(3) 0.010(2) 0.013(3) 0.005(3)
C46 0.018(3) 0.033(3) 0.022(3) 0.005(2) 0.007(2) 0.012(3)
C115 0.043(4) 0.033(3) 0.043(4) 0.019(3) 0.020(3) 0.029(3)
C5 0.022(3) 0.022(3) 0.023(3) 0.011(2) -0.002(3) 0.007(3)
C48 0.016(3) 0.025(3) 0.020(3) 0.007(2) 0.006(2) 0.007(2)
C2 0.014(3) 0.014(3) 0.017(3) 0.007(2) 0.000(2) 0.001(2)
C37 0.027(3) 0.022(3) 0.031(3) 0.019(2) 0.013(3) 0.013(3)
C4 0.028(3) 0.024(3) 0.015(3) 0.006(2) 0.003(3) 0.009(3)
C91 0.015(3) 0.017(3) 0.025(3) 0.008(2) 0.011(2) 0.009(2)
C90 0.022(3) 0.017(3) 0.018(3) 0.006(2) 0.009(2) 0.008(2)
C79 0.018(3) 0.023(3) 0.031(3) 0.006(2) 0.013(3) 0.011(2)
C85 0.016(3) 0.016(3) 0.013(3) 0.002(2) 0.003(2) 0.001(2)
C116 0.046(4) 0.026(3) 0.025(3) 0.008(2) 0.002(3) 0.020(3)
C39 0.017(3) 0.023(3) 0.031(3) 0.014(2) 0.007(3) 0.005(2)
C86 0.020(3) 0.018(3) 0.013(3) 0.003(2) 0.002(2) 0.005(2)
C15 0.034(3) 0.031(3) 0.022(3) 0.010(2) 0.013(3) 0.015(3)
C88 0.021(3) 0.020(3) 0.020(3) 0.006(2) 0.004(3) -0.002(2)
C57 0.041(4) 0.040(4) 0.042(4) 0.032(3) 0.021(3) 0.027(3)
C47 0.017(3) 0.029(3) 0.025(3) 0.011(2) 0.011(3) 0.007(3)
C98 0.018(3) 0.041(4) 0.020(3) 0.015(3) -0.001(3) 0.008(3)
C18 0.026(3) 0.022(3) 0.024(3) 0.004(2) -0.004(3) 0.011(3)
C75 0.028(3) 0.038(4) 0.028(3) 0.021(3) 0.014(3) 0.008(3)
C21 0.027(3) 0.034(3) 0.033(3) 0.015(3) -0.011(3) 0.004(3)
C89 0.031(3) 0.020(3) 0.017(3) 0.004(2) 0.010(3) 0.006(3)
C111 0.017(3) 0.048(4) 0.023(3) 0.005(3) 0.011(3) 0.013(3)
C87 0.025(3) 0.022(3) 0.017(3) 0.006(2) 0.005(2) 0.006(3)
C58 0.029(3) 0.034(4) 0.054(4) 0.010(3) 0.024(3) 0.012(3)
C108 0.020(3) 0.030(3) 0.033(3) 0.015(3) 0.003(3) 0.010(3)
C81 0.026(3) 0.014(3) 0.036(3) 0.004(2) 0.012(3) 0.008(3)
C60 0.021(3) 0.036(3) 0.023(3) 0.010(2) 0.011(3) 0.007(3)
C74 0.026(3) 0.066(4) 0.031(3) 0.033(3) 0.022(3) 0.021(3)
C61 0.026(3) 0.059(4) 0.039(4) 0.026(3) 0.022(3) 0.015(3)
C100 0.028(3) 0.049(4) 0.034(4) 0.022(3) 0.008(3) 0.022(3)
C38 0.021(3) 0.019(3) 0.045(4) 0.011(3) 0.011(3) 0.009(3)
C110 0.018(3) 0.054(4) 0.024(3) 0.010(3) 0.010(3) 0.005(3)
C16 0.027(3) 0.045(4) 0.038(4) 0.009(3) 0.020(3) 0.007(3)
C63 0.026(3) 0.038(4) 0.034(3) 0.019(3) 0.016(3) 0.011(3)
C109 0.019(3) 0.038(4) 0.036(4) 0.017(3) 0.004(3) 0.002(3)
C119 0.021(3) 0.023(3) 0.057(4) 0.011(3) 0.001(3) 0.005(3)
C59 0.022(3) 0.045(4) 0.056(4) 0.020(3) 0.019(3) 0.018(3)
C19 0.035(4) 0.032(3) 0.040(4) 0.017(3) -0.002(3) 0.017(3)
C84 0.044(4) 0.028(3) 0.047(4) 0.009(3) 0.018(3) 0.019(3)
C99 0.022(3) 0.052(4) 0.026(3) 0.014(3) 0.000(3) 0.001(3)
C102 0.034(4) 0.029(3) 0.026(3) 0.012(2) 0.015(3) 0.008(3)
C121 0.027(4) 0.029(3) 0.076(5) 0.019(3) 0.009(4) 0.010(3)
C104 0.040(4) 0.048(4) 0.039(4) 0.022(3) 0.025(3) 0.014(3)
C122 0.027(4) 0.028(4) 0.103(6) 0.008(4) 0.006(4) 0.005(3)
C62 0.027(3) 0.057(4) 0.042(4) 0.008(3) 0.021(3) 0.008(3)
C40 0.019(3) 0.044(4) 0.090(6) 0.037(4) -0.011(4) 0.003(3)
C101 0.033(4) 0.064(5) 0.031(4) 0.023(3) 0.000(3) 0.016(4)
C17 0.042(4) 0.048(4) 0.026(3) 0.015(3) 0.015(3) 0.019(3)
C83 0.063(5) 0.033(4) 0.042(4) -0.002(3) 0.006(4) 0.027(4)
C42 0.021(3) 0.063(5) 0.053(4) 0.031(3) 0.011(3) 0.018(3)
C120 0.046(4) 0.042(4) 0.043(4) -0.005(3) 0.007(3) 0.024(4)
C20 0.029(3) 0.039(4) 0.042(4) 0.012(3) -0.001(3) 0.022(3)
C103 0.063(5) 0.063(5) 0.063(5) 0.041(4) 0.054(4) 0.032(4)
C41 0.023(4) 0.073(5) 0.041(4) 0.006(4) -0.001(3) 0.011(4)
C105 0.081(6) 0.044(4) 0.042(4) -0.003(3) 0.045(4) -0.003(4)
C82 0.065(5) 0.021(3) 0.125(7) 0.023(4) 0.069(5) 0.024(4)
C123 0.016(3) 0.097(6) 0.036(4) -0.001(4) 0.010(3) -0.001(4)
C126 0.032(5) 0.143(9) 0.158(10) -0.072(8) 0.056(6) -0.023(6)
C125 0.062(7) 0.176(12) 0.174(12) 0.027(10) 0.054(8) 0.038(8)
C124 0.078(8) 0.245(15) 0.122(9) -0.041(10) 0.086(8) -0.075(9)

loop_
_atom_type_symbol
_atom_type_description
_atom_type_scat_dispersion_real
_atom_type_scat_dispersion_imag
_atom_type_scat_source
C C 0.0033 0.0016 'International Tables Vol C Tables 4.2.6.8 and 6.1.1.4'
Co Co 0.3494 0.9721 'International Tables Vol C Tables 4.2.6.8 and 6.1.1.4'
N N 0.0061 0.0033 'International Tables Vol C Tables 4.2.6.8 and 6.1.1.4'
O O 0.0106 0.0060 'International Tables Vol C Tables 4.2.6.8 and 6.1.1.4'
Se Se -0.0929 2.2259 'International Tables Vol C Tables 4.2.6.8 and 6.1.1.4'
H H 0.0000 0.0000 'International Tables Vol C Tables 4.2.6.8 and 6.1.1.4'

loop_
_geom_angle_atom_site_label_1
_geom_angle_atom_site_label_2
_geom_angle_atom_site_label_3
_geom_angle
_geom_angle_site_symmetry_1
_geom_angle_site_symmetry_3
_geom_angle_publ_flag
C13 Se1 Co1 93.59(14) . . ?
C13 Se1 Co2 110.21(14) . . ?
Co1 Se1 Co2 96.96(3) . . ?
C34 Se2 Co1 91.68(15) . . ?
C34 Se2 Co2 106.62(14) . . ?
Co1 Se2 Co2 94.75(3) . . ?
C72 Se4 Co3 91.51(15) . . ?
C72 Se4 Co2 107.16(15) . . ?
Co3 Se4 Co2 95.64(3) . . ?
C118 Se6 Co4 93.51(16) . . ?
C118 Se6 Co3 102.34(14) . . ?
Co4 Se6 Co3 99.27(3) . . ?
C55 Se3 Co2 92.55(16) . . ?
C55 Se3 Co3 107.08(14) . . ?
Co2 Se3 Co3 97.51(3) . . ?
C93 Se5 Co4 88.64(15) . . ?
C93 Se5 Co3 118.24(15) . . ?
Co4 Se5 Co3 93.95(3) . . ?
O1 Co1 N2 85.81(15) . . ?
O1 Co1 N1 94.55(15) . . ?
N2 Co1 N1 177.48(16) . . ?
O1 Co1 O2 90.79(14) . . ?
N2 Co1 O2 91.34(15) . . ?
N1 Co1 O2 86.16(15) . . ?
O1 Co1 Se1 175.62(10) . . ?
N2 Co1 Se1 91.62(11) . . ?
N1 Co1 Se1 88.17(11) . . ?
O2 Co1 Se1 92.82(10) . . ?
O1 Co1 Se2 91.62(10) . . ?
N2 Co1 Se2 87.08(11) . . ?
N1 Co1 Se2 95.40(12) . . ?
O2 Co1 Se2 177.01(10) . . ?
Se1 Co1 Se2 84.69(3) . . ?
N3 Co2 O3 93.39(16) . . ?
N3 Co2 Se3 87.99(13) . . ?
O3 Co2 Se3 178.57(10) . . ?
N3 Co2 Se1 170.93(13) . . ?
O3 Co2 Se1 95.07(10) . . ?
Se3 Co2 Se1 83.59(3) . . ?
N3 Co2 Se2 94.87(11) . . ?
O3 Co2 Se2 82.90(9) . . ?
Se3 Co2 Se2 97.41(3) . . ?
Se1 Co2 Se2 82.94(3) . . ?
N3 Co2 Se4 94.14(11) . . ?
O3 Co2 Se4 96.97(9) . . ?
Se3 Co2 Se4 82.51(3) . . ?
Se1 Co2 Se4 88.09(3) . . ?
Se2 Co2 Se4 170.98(3) . . ?
O4 Co3 N4 94.95(15) . . ?
O4 Co3 Se4 172.13(10) . . ?
N4 Co3 Se4 89.22(12) . . ?
O4 Co3 Se6 96.24(10) . . ?
N4 Co3 Se6 85.40(11) . . ?
Se4 Co3 Se6 90.74(3) . . ?
O4 Co3 Se3 88.83(10) . . ?
N4 Co3 Se3 93.44(11) . . ?
Se4 Co3 Se3 84.24(3) . . ?
Se6 Co3 Se3 174.87(3) . . ?
O4 Co3 Se5 78.77(10) . . ?
N4 Co3 Se5 164.51(12) . . ?
Se4 Co3 Se5 98.78(3) . . ?
Se6 Co3 Se5 81.28(2) . . ?
Se3 Co3 Se5 100.51(3) . . ?
O6 Co4 N5 86.45(15) . . ?
O6 Co4 O5 90.06(14) . . ?
N5 Co4 O5 91.69(15) . . ?
O6 Co4 N6 94.01(16) . . ?
N5 Co4 N6 179.34(18) . . ?
O5 Co4 N6 87.84(15) . . ?
O6 Co4 Se6 176.48(10) . . ?
N5 Co4 Se6 90.08(12) . . ?
O5 Co4 Se6 90.64(10) . . ?
N6 Co4 Se6 89.46(13) . . ?
O6 Co4 Se5 93.79(10) . . ?
N5 Co4 Se5 87.20(12) . . ?
O5 Co4 Se5 175.92(10) . . ?
N6 Co4 Se5 93.25(11) . . ?
Se6 Co4 Se5 85.44(3) . . ?
C65 O4 Co3 126.1(3) . . ?
C23 O2 Co1 124.2(3) . . ?
C44 O3 Co2 125.0(3) . . ?
C107 O6 Co4 128.6(3) . . ?
C86 O5 Co4 124.3(3) . . ?
C2 O1 Co1 127.4(3) . . ?
C7 N1 C8 118.7(4) . . ?
C7 N1 Co1 122.0(3) . . ?
C8 N1 Co1 119.2(3) . . ?
C28 N2 C29 120.4(4) . . ?
C28 N2 Co1 121.5(3) . . ?
C29 N2 Co1 117.9(3) . . ?
C70 N4 C71 119.6(4) . . ?
C70 N4 Co3 121.4(3) . . ?
C71 N4 Co3 118.7(3) . . ?
C112 N6 C113 118.7(4) . . ?
C112 N6 Co4 122.5(4) . . ?
C113 N6 Co4 118.8(3) . . ?
C91 N5 C92 120.5(4) . . ?
C91 N5 Co4 123.0(4) . . ?
C92 N5 Co4 116.4(3) . . ?
C33 C34 C29 120.1(5) . . ?
C33 C34 Se2 122.7(4) . . ?
C29 C34 Se2 117.2(3) . . ?
C49 N3 C50 117.9(4) . . ?
C49 N3 Co2 121.7(3) . . ?
C50 N3 Co2 120.0(3) . . ?
C27 C22 C23 120.5(4) . . ?
C27 C22 C28 118.8(4) . . ?
C23 C22 C28 120.5(4) . . ?
C8 C13 C12 119.8(5) . . ?
C8 C13 Se1 118.3(3) . . ?
C12 C13 Se1 121.4(4) . . ?
O2 C23 C22 123.1(4) . . ?
O2 C23 C24 119.1(4) . . ?
C22 C23 C24 117.8(4) . . ?
C9 C8 C13 119.7(4) . . ?
C9 C8 N1 123.2(4) . . ?
C13 C8 N1 117.1(4) . . ?
O4 C65 C64 122.2(4) . . ?
O4 C65 C66 119.5(4) . . ?
C64 C65 C66 118.2(4) . . ?
N2 C28 C22 127.2(5) . . ?
C69 C64 C65 120.4(4) . . ?
C69 C64 C70 116.1(4) . . ?
C65 C64 C70 123.5(4) . . ?
C11 C12 C13 120.1(5) . . ?
C26 C27 C22 122.0(5) . . ?
C67 C66 C65 116.5(4) . . ?
C67 C66 C77 121.5(4) . . ?
C65 C66 C77 122.0(4) . . ?
C73 C72 C71 119.5(5) . . ?
C73 C72 Se4 121.5(4) . . ?
C71 C72 Se4 119.0(4) . . ?
C30 C29 C34 119.6(4) . . ?
C30 C29 N2 122.7(4) . . ?
C34 C29 N2 117.7(4) . . ?
C34 C33 C32 120.5(5) . . ?
N4 C70 C64 128.6(5) . . ?
C97 C92 C93 119.7(5) . . ?
C97 C92 N5 122.9(4) . . ?
C93 C92 N5 117.1(4) . . ?
C93 C94 C95 120.5(5) . . ?
N1 C7 C1 127.6(5) . . ?
C54 C55 C50 120.5(5) . . ?
C54 C55 Se3 121.7(4) . . ?
C50 C55 Se3 117.7(4) . . ?
C10 C9 C8 119.8(5) . . ?
C117 C118 C113 121.1(5) . . ?
C117 C118 Se6 120.9(4) . . ?
C113 C118 Se6 117.9(4) . . ?
C53 C54 C55 119.0(5) . . ?
O6 C107 C106 122.2(5) . . ?
O6 C107 C108 120.3(5) . . ?
C106 C107 C108 117.5(5) . . ?
C29 C30 C31 119.2(5) . . ?
C66 C77 C80 113.0(4) . . ?
C66 C77 C78 109.6(4) . . ?
C80 C77 C78 106.8(4) . . ?
C66 C77 C79 110.9(4) . . ?
C80 C77 C79 107.4(4) . . ?
C78 C77 C79 109.0(4) . . ?
C25 C24 C23 117.2(5) . . ?
C25 C24 C35 123.2(4) . . ?
C23 C24 C35 119.6(4) . . ?
N6 C112 C106 128.4(5) . . ?
C94 C93 C92 119.6(5) . . ?
C94 C93 Se5 122.0(4) . . ?
C92 C93 Se5 118.0(4) . . ?
C118 C117 C116 120.0(6) . . ?
O3 C44 C43 122.5(5) . . ?
O3 C44 C45 120.1(5) . . ?
C43 C44 C45 117.3(5) . . ?
N3 C49 C43 125.7(5) . . ?
C51 C50 C55 119.5(5) . . ?
C51 C50 N3 123.2(5) . . ?
C55 C50 N3 117.2(4) . . ?
C52 C51 C50 119.4(5) . . ?
C27 C26 C25 116.2(5) . . ?
C27 C26 C39 123.3(5) . . ?
C25 C26 C39 120.5(4) . . ?
C46 C45 C44 117.0(5) . . ?
C46 C45 C56 120.6(5) . . ?
C44 C45 C56 122.4(4) . . ?
C6 C1 C7 116.1(5) . . ?
C6 C1 C2 120.4(4) . . ?
C7 C1 C2 123.3(4) . . ?
C114 C113 C118 118.1(5) . . ?
C114 C113 N6 123.8(5) . . ?
C118 C113 N6 117.9(5) . . ?
C12 C11 C10 119.3(5) . . ?
C68 C69 C64 122.5(5) . . ?
C115 C114 C113 120.3(6) . . ?
C69 C68 C67 115.6(4) . . ?
C69 C68 C81 124.3(5) . . ?
C67 C68 C81 120.1(5) . . ?
C66 C67 C68 126.3(5) . . ?
C24 C25 C26 125.1(5) . . ?
C96 C97 C92 119.9(5) . . ?
C38 C35 C36 109.8(4) . . ?
C38 C35 C24 111.8(4) . . ?
C36 C35 C24 109.8(4) . . ?
C38 C35 C37 106.1(4) . . ?
C36 C35 C37 109.3(4) . . ?
C24 C35 C37 109.9(4) . . ?
C112 C106 C111 118.6(5) . . ?
C112 C106 C107 122.5(5) . . ?
C111 C106 C107 118.8(5) . . ?
C76 C71 C72 119.9(5) . . ?
C76 C71 N4 122.9(5) . . ?
C72 C71 N4 117.1(4) . . ?
C74 C73 C72 120.5(5) . . ?
C45 C56 C58 110.4(4) . . ?
C45 C56 C57 110.1(4) . . ?
C58 C56 C57 109.7(5) . . ?
C45 C56 C59 112.7(5) . . ?
C58 C56 C59 107.8(4) . . ?
C57 C56 C59 106.1(5) . . ?
C31 C32 C33 119.0(5) . . ?
C48 C43 C49 117.0(5) . . ?
C48 C43 C44 119.5(5) . . ?
C49 C43 C44 123.2(5) . . ?
C5 C6 C1 122.4(5) . . ?
C94 C95 C96 119.6(5) . . ?
C32 C31 C30 121.5(5) . . ?
C97 C96 C95 120.7(5) . . ?
C54 C53 C52 120.7(5) . . ?
C51 C52 C53 120.9(5) . . ?
C9 C10 C11 121.2(5) . . ?
C4 C3 C2 118.5(5) . . ?
C4 C3 C14 122.2(4) . . ?
C2 C3 C14 119.2(4) . . ?
C16 C14 C15 110.2(5) . . ?
C16 C14 C3 111.5(4) . . ?
C15 C14 C3 109.3(4) . . ?
C16 C14 C17 106.6(4) . . ?
C15 C14 C17 107.3(4) . . ?
C3 C14 C17 111.8(4) . . ?
C71 C76 C75 120.0(5) . . ?
C45 C46 C47 125.7(5) . . ?
C114 C115 C116 121.8(6) . . ?
C6 C5 C4 115.7(5) . . ?
C6 C5 C18 123.2(5) . . ?
C4 C5 C18 121.0(5) . . ?
C47 C48 C43 124.1(5) . . ?
O1 C2 C1 122.8(4) . . ?
O1 C2 C3 120.3(5) . . ?
C1 C2 C3 116.9(4) . . ?
C3 C4 C5 125.9(5) . . ?
N5 C91 C85 126.5(5) . . ?
C89 C90 C85 122.1(5) . . ?
C90 C85 C86 120.3(5) . . ?
C90 C85 C91 117.7(5) . . ?
C86 C85 C91 121.8(5) . . ?
C115 C116 C117 118.7(5) . . ?
C40 C39 C42 107.4(5) . . ?
C40 C39 C41 108.7(5) . . ?
C42 C39 C41 109.5(5) . . ?
C40 C39 C26 111.5(4) . . ?
C42 C39 C26 110.4(4) . . ?
C41 C39 C26 109.4(5) . . ?
O5 C86 C85 123.0(5) . . ?
O5 C86 C87 119.0(5) . . ?
C85 C86 C87 118.0(5) . . ?
C87 C88 C89 125.0(5) . . ?
C48 C47 C46 114.1(5) . . ?
C48 C47 C60 125.9(5) . . ?
C46 C47 C60 120.0(5) . . ?
C101 C98 C100 107.5(5) . . ?
C101 C98 C99 107.1(4) . . ?
C100 C98 C99 109.7(5) . . ?
C101 C98 C87 112.5(5) . . ?
C100 C98 C87 109.6(4) . . ?
C99 C98 C87 110.4(5) . . ?
C19 C18 C20 108.0(5) . . ?
C19 C18 C5 109.6(5) . . ?
C20 C18 C5 112.6(4) . . ?
C19 C18 C21 111.3(4) . . ?
C20 C18 C21 107.9(5) . . ?
C5 C18 C21 107.5(4) . . ?
C76 C75 C74 119.8(5) . . ?
C90 C89 C88 116.1(5) . . ?
C90 C89 C102 123.7(5) . . ?
C88 C89 C102 120.2(5) . . ?
C110 C111 C106 123.8(5) . . ?
C88 C87 C86 118.0(5) . . ?
C88 C87 C98 121.8(5) . . ?
C86 C87 C98 120.2(5) . . ?
C109 C108 C107 118.3(5) . . ?
C109 C108 C119 122.3(5) . . ?
C107 C108 C119 119.3(5) . . ?
C82 C81 C68 112.3(5) . . ?
C82 C81 C84 109.2(5) . . ?
C68 C81 C84 108.8(4) . . ?
C82 C81 C83 109.0(5) . . ?
C68 C81 C83 109.1(4) . . ?
C84 C81 C83 108.5(5) . . ?
C63 C60 C47 110.0(4) . . ?
C63 C60 C61 108.6(5) . . ?
C47 C60 C61 111.8(5) . . ?
C63 C60 C62 109.9(5) . . ?
C47 C60 C62 108.8(5) . . ?
C61 C60 C62 107.7(5) . . ?
C73 C74 C75 120.3(5) . . ?
C111 C110 C109 116.1(5) . . ?
C111 C110 C123 125.5(6) . . ?
C109 C110 C123 118.4(6) . . ?
C108 C109 C110 125.1(6) . . ?
C108 C119 C120 110.8(5) . . ?
C108 C119 C121 110.6(5) . . ?
C120 C119 C121 109.3(5) . . ?
C108 C119 C122 111.8(5) . . ?
C120 C119 C122 108.5(5) . . ?
C121 C119 C122 105.8(5) . . ?
C105 C102 C103 108.4(6) . . ?
C105 C102 C104 109.4(5) . . ?
C103 C102 C104 108.1(5) . . ?
C105 C102 C89 109.5(5) . . ?
C103 C102 C89 111.8(5) . . ?
C104 C102 C89 109.6(5) . . ?
C124 C123 C126 129.1(7) . . ?
C124 C123 C110 113.4(6) . . ?
C126 C123 C110 115.8(6) . . ?
C124 C123 C125 86.6(8) . . ?
C126 C123 C125 91.6(7) . . ?
C110 C123 C125 106.4(7) . . ?

loop_
_geom_bond_atom_site_label_1
_geom_bond_atom_site_label_2
_geom_bond_distance
_geom_bond_site_symmetry_2
_geom_bond_publ_flag
Se1 C13 1.892(5) . ?
Se1 Co1 2.3426(7) . ?
Se1 Co2 2.3717(8) . ?
Se2 C34 1.901(5) . ?
Se2 Co1 2.3725(8) . ?
Se2 Co2 2.4243(8) . ?
Se4 C72 1.917(5) . ?
Se4 Co3 2.3461(8) . ?
Se4 Co2 2.4991(7) . ?
Se6 C118 1.911(5) . ?
Se6 Co4 2.3083(8) . ?
Se6 Co3 2.4002(7) . ?
Se3 C55 1.921(5) . ?
Se3 Co2 2.3518(8) . ?
Se3 Co3 2.4250(7) . ?
Se5 C93 1.933(5) . ?
Se5 Co4 2.4016(8) . ?
Se5 Co3 2.5053(8) . ?
Co1 O1 1.911(3) . ?
Co1 N2 1.924(4) . ?
Co1 N1 1.929(4) . ?
Co1 O2 1.931(3) . ?
Co2 N3 1.920(4) . ?
Co2 O3 1.944(3) . ?
Co3 O4 1.917(3) . ?
Co3 N4 1.932(4) . ?
Co4 O6 1.918(3) . ?
Co4 N5 1.923(4) . ?
Co4 O5 1.925(3) . ?
Co4 N6 1.931(4) . ?
O4 C65 1.304(5) . ?
O2 C23 1.305(6) . ?
O3 C44 1.313(6) . ?
O6 C107 1.286(6) . ?
O5 C86 1.318(6) . ?
O1 C2 1.293(6) . ?
N1 C7 1.314(6) . ?
N1 C8 1.444(6) . ?
N2 C28 1.290(6) . ?
N2 C29 1.430(6) . ?
N4 C70 1.307(6) . ?
N4 C71 1.445(6) . ?
N6 C112 1.303(6) . ?
N6 C113 1.456(6) . ?
N5 C91 1.289(6) . ?
N5 C92 1.429(6) . ?
C34 C33 1.375(6) . ?
C34 C29 1.412(7) . ?
N3 C49 1.310(6) . ?
N3 C50 1.440(6) . ?
C22 C27 1.414(6) . ?
C22 C23 1.421(7) . ?
C22 C28 1.428(6) . ?
C13 C8 1.391(6) . ?
C13 C12 1.397(6) . ?
C23 C24 1.445(6) . ?
C8 C9 1.382(7) . ?
C65 C64 1.412(6) . ?
C65 C66 1.438(6) . ?
C64 C69 1.411(6) . ?
C64 C70 1.421(7) . ?
C12 C11 1.379(7) . ?
C27 C26 1.364(7) . ?
C66 C67 1.388(6) . ?
C66 C77 1.519(6) . ?
C72 C73 1.384(7) . ?
C72 C71 1.405(7) . ?
C29 C30 1.384(7) . ?
C33 C32 1.392(7) . ?
C92 C97 1.383(7) . ?
C92 C93 1.410(7) . ?
C94 C93 1.377(7) . ?
C94 C95 1.384(7) . ?
C7 C1 1.411(7) . ?
C55 C54 1.392(7) . ?
C55 C50 1.401(7) . ?
C9 C10 1.379(7) . ?
C118 C117 1.378(7) . ?
C118 C113 1.391(7) . ?
C54 C53 1.376(7) . ?
C107 C106 1.450(7) . ?
C107 C108 1.455(7) . ?
C30 C31 1.393(7) . ?
C77 C80 1.522(6) . ?
C77 C78 1.531(7) . ?
C77 C79 1.539(6) . ?
C24 C25 1.375(7) . ?
C24 C35 1.531(7) . ?
C112 C106 1.410(7) . ?
C117 C116 1.383(7) . ?
C44 C43 1.418(7) . ?
C44 C45 1.440(7) . ?
C49 C43 1.416(7) . ?
C50 C51 1.389(7) . ?
C51 C52 1.379(7) . ?
C26 C25 1.425(7) . ?
C26 C39 1.533(7) . ?
C45 C46 1.378(7) . ?
C45 C56 1.519(7) . ?
C1 C6 1.411(7) . ?
C1 C2 1.433(7) . ?
C113 C114 1.385(7) . ?
C11 C10 1.382(7) . ?
C69 C68 1.365(7) . ?
C114 C115 1.368(8) . ?
C68 C67 1.400(7) . ?
C68 C81 1.528(7) . ?
C36 C35 1.522(7) . ?
C97 C96 1.381(7) . ?
C35 C38 1.513(7) . ?
C35 C37 1.550(7) . ?
C106 C111 1.413(7) . ?
C71 C76 1.389(7) . ?
C73 C74 1.379(8) . ?
C56 C58 1.527(7) . ?
C56 C57 1.528(7) . ?
C56 C59 1.540(7) . ?
C32 C31 1.381(7) . ?
C43 C48 1.404(7) . ?
C6 C5 1.374(7) . ?
C95 C96 1.389(7) . ?
C53 C52 1.380(7) . ?
C3 C4 1.358(7) . ?
C3 C2 1.445(7) . ?
C3 C14 1.548(7) . ?
C14 C16 1.529(7) . ?
C14 C15 1.530(7) . ?
C14 C17 1.559(7) . ?
C76 C75 1.391(7) . ?
C46 C47 1.424(7) . ?
C115 C116 1.370(8) . ?
C5 C4 1.409(7) . ?
C5 C18 1.532(7) . ?
C48 C47 1.361(7) . ?
C91 C85 1.426(7) . ?
C90 C89 1.376(7) . ?
C90 C85 1.409(7) . ?
C85 C86 1.418(7) . ?
C39 C40 1.512(8) . ?
C39 C42 1.518(7) . ?
C39 C41 1.532(8) . ?
C86 C87 1.434(7) . ?
C88 C87 1.373(7) . ?
C88 C89 1.410(7) . ?
C47 C60 1.518(7) . ?
C98 C101 1.528(7) . ?
C98 C100 1.532(7) . ?
C98 C99 1.540(7) . ?
C98 C87 1.543(7) . ?
C18 C19 1.523(8) . ?
C18 C20 1.525(7) . ?
C18 C21 1.541(7) . ?
C75 C74 1.392(8) . ?
C89 C102 1.541(7) . ?
C111 C110 1.354(8) . ?
C108 C109 1.353(8) . ?
C108 C119 1.525(8) . ?
C81 C82 1.525(8) . ?
C81 C84 1.537(8) . ?
C81 C83 1.541(8) . ?
C60 C63 1.515(7) . ?
C60 C61 1.523(8) . ?
C60 C62 1.545(7) . ?
C110 C109 1.430(8) . ?
C110 C123 1.529(8) . ?
C119 C120 1.526(8) . ?
C119 C121 1.543(8) . ?
C119 C122 1.544(8) . ?
C102 C105 1.503(7) . ?
C102 C103 1.516(8) . ?
C102 C104 1.527(8) . ?
C123 C124 1.413(11) . ?
C123 C126 1.431(9) . ?
C123 C125 1.710(13) . ?

loop_
_platon_squeeze_void_nr
_platon_squeeze_void_average_x
_platon_squeeze_void_average_y
_platon_squeeze_void_average_z
_platon_squeeze_void_volume
_platon_squeeze_void_count_electrons
_platon_squeeze_void_content
1 0.000 0.000 0.500 384 60 ' '
2 0.000 0.500 1.000 919 189 ' '
3 0.151 0.258 0.190 11 1 ' '
4 0.281 0.663 0.281 9 1 ' '
5 0.355 0.136 0.751 31 3 ' '
6 0.434 0.528 0.504 21 3 ' '
7 0.476 0.354 0.778 7 1 ' '
8 0.500 0.500 0.000 2 0 ' '
9 0.570 0.470 0.495 19 1 ' '
10 0.524 0.646 0.222 7 1 ' '
11 0.645 0.864 0.249 31 3 ' '
12 0.719 0.337 0.719 9 1 ' '
13 0.849 0.742 0.810 10 2 ' '
